data_1569308
loop_
_publ_author_name
'Meng, Zhe'
'Yan, Jun'
'Ning, Chao'
'Shi, Min'
'Wei, Yin'

_publ_section_title
;
 Construction of pyrroles, furans and thiophenes <i>via</i> intramolecular
 cascade desulfonylative/dehydrogenative cyclization of
 vinylidenecyclopropanes induced by NXS (X = I or Br).
;
_journal_issue 28
_journal_name_full 'Chemical science'
_journal_page_first 7648
_journal_page_last 7655
_journal_paper_doi 10.1039/d3sc01542d
_journal_volume 14
_journal_year 2023
_chemical_formula_sum 'C16 H18 I2 N2 O3 S'
_chemical_formula_weight 572.18
_space_group_crystal_system monoclinic
_space_group_IT_number 14
_space_group_name_Hall '-P 2ybc'
_space_group_name_H-M_alt 'P 1 21/c 1'
_atom_sites_solution_hydrogens geom
_audit_creation_method SHELXL-2013
_audit_update_record
;
2022-01-18 deposited with the CCDC.	2023-06-23 downloaded from the CCDC.
;
_cell_angle_alpha 90
_cell_angle_beta 105.3480(10)
_cell_angle_gamma 90
_cell_formula_units_Z 4
_cell_length_a 11.5550(4)
_cell_length_b 8.3352(2)
_cell_length_c 20.4748(6)
_cell_measurement_reflns_used 9978
_cell_measurement_temperature 293(2)
_cell_measurement_theta_max 54.986
_cell_measurement_theta_min 5.305
_cell_volume 1901.67(10)
_computing_cell_refinement 'Bruker SAINT'
_computing_data_collection 'Bruker APEX2'
_computing_data_reduction 'Bruker SAINT'
_computing_molecular_graphics 'Bruker SHELXTL'
_computing_publication_material 'Bruker SHELXTL'
_computing_structure_refinement 'SHELXL-2013 (Sheldrick, 2013)'
_computing_structure_solution 'SHELXS-97 (Sheldrick 2008)'
_diffrn_ambient_temperature 293(2)
_diffrn_measured_fraction_theta_full 0.990
_diffrn_measured_fraction_theta_max 0.991
_diffrn_measurement_device_type 'Bruker APEX-II CCD'
_diffrn_measurement_method '\f and \w scans'
_diffrn_radiation_type MoK\a
_diffrn_radiation_wavelength 0.71073
_diffrn_reflns_av_R_equivalents 0.0337
_diffrn_reflns_av_unetI/netI 0.0234
_diffrn_reflns_Laue_measured_fraction_full 0.990
_diffrn_reflns_Laue_measured_fraction_max 0.991
_diffrn_reflns_limit_h_max 14
_diffrn_reflns_limit_h_min -14
_diffrn_reflns_limit_k_max 10
_diffrn_reflns_limit_k_min -10
_diffrn_reflns_limit_l_max 25
_diffrn_reflns_limit_l_min -25
_diffrn_reflns_number 18606
_diffrn_reflns_point_group_measured_fraction_full 0.990
_diffrn_reflns_point_group_measured_fraction_max 0.991
_diffrn_reflns_theta_full 25.242
_diffrn_reflns_theta_max 26.000
_diffrn_reflns_theta_min 2.652
_exptl_absorpt_coefficient_mu 3.434
_exptl_absorpt_correction_T_max 0.7456
_exptl_absorpt_correction_T_min 0.4144
_exptl_absorpt_correction_type multi-scan
_exptl_absorpt_process_details sadabs
_exptl_crystal_colour colorless
_exptl_crystal_density_diffrn 1.999
_exptl_crystal_description prismatic
_exptl_crystal_F_000 1096
_exptl_crystal_size_max 0.200
_exptl_crystal_size_mid 0.150
_exptl_crystal_size_min 0.120
_refine_diff_density_max 0.567
_refine_diff_density_min -0.776
_refine_diff_density_rms 0.070
_refine_ls_extinction_method none
_refine_ls_goodness_of_fit_ref 1.071
_refine_ls_hydrogen_treatment constr
_refine_ls_matrix_type full
_refine_ls_number_parameters 219
_refine_ls_number_reflns 3710
_refine_ls_number_restraints 0
_refine_ls_restrained_S_all 1.071
_refine_ls_R_factor_all 0.0277
_refine_ls_R_factor_gt 0.0245
_refine_ls_shift/su_max 0.010
_refine_ls_shift/su_mean 0.000
_refine_ls_structure_factor_coef Fsqd
_refine_ls_weighting_details 'w=1/[\s^2^(Fo^2^)+(0.0222P)^2^+2.1135P] where P=(Fo^2^+2Fc^2^)/3'
_refine_ls_weighting_scheme calc
_refine_ls_wR_factor_gt 0.0571
_refine_ls_wR_factor_ref 0.0587
_reflns_Friedel_coverage 0.000
_reflns_number_gt 3420
_reflns_number_total 3710
_reflns_threshold_expression 'I > 2\s(I)'
_cod_data_source_file d3sc01542d2.cif
_cod_data_source_block mo_d8v22040_0m
_cod_depositor_comments 'Adding full bibliography for 1569307--1569308.cif.'
_cod_original_cell_volume 1901.66(10)
_cod_original_sg_symbol_H-M 'P 21/c'
_cod_database_code 1569308
_shelx_space_group_comment
; 
The symmetry employed for this shelxl refinement is uniquely defined 
by the following loop, which should always be used as a source of 
symmetry information in preference to the above space-group names. 
They are only intended as comments. 
;
_shelx_estimated_absorpt_t_min 0.547
_shelx_estimated_absorpt_t_max 0.683
_shelxl_version_number 2013-4

loop_
_space_group_symop_operation_xyz
'x, y, z'
'-x, y+1/2, -z+1/2'
'-x, -y, -z'
'x, -y-1/2, z-1/2'

loop_
_atom_site_label
_atom_site_type_symbol
_atom_site_fract_x
_atom_site_fract_y
_atom_site_fract_z
_atom_site_U_iso_or_equiv
_atom_site_adp_type
_atom_site_occupancy
_atom_site_site_symmetry_order
_atom_site_calc_flag
_atom_site_refinement_flags_posn
_atom_site_refinement_flags_adp
_atom_site_refinement_flags_occupancy
_atom_site_disorder_assembly
_atom_site_disorder_group
I1 I 0.81159(2) 0.93184(2) 0.69684(2) 0.03905(7) Uani 1 1 d . . . . .
I2 I 0.92537(2) 0.76911(3) 0.96347(2) 0.05807(9) Uani 1 1 d . . . . .
S1 S 0.52610(7) 0.60023(9) 0.65045(4) 0.03737(17) Uani 1 1 d . . . . .
O1 O 0.8781(2) 0.2884(2) 0.69505(12) 0.0406(5) Uani 1 1 d . . . . .
O2 O 0.5521(2) 0.7564(3) 0.62933(12) 0.0471(6) Uani 1 1 d . . . . .
O3 O 0.4059(2) 0.5590(3) 0.65039(13) 0.0541(6) Uani 1 1 d . . . . .
N1 N 0.7817(2) 0.4410(3) 0.75819(12) 0.0292(5) Uani 1 1 d . . . . .
N2 N 0.6032(2) 0.5826(3) 0.73143(12) 0.0333(5) Uani 1 1 d . . . . .
C1 C 0.8468(2) 0.4174(3) 0.71235(14) 0.0284(6) Uani 1 1 d . . . . .
C2 C 0.8705(2) 0.5800(3) 0.68790(13) 0.0274(6) Uani 1 1 d . . . . .
C3 C 0.8028(2) 0.6851(3) 0.70946(13) 0.0266(6) Uani 1 1 d . . . . .
C4 C 0.7365(2) 0.6054(3) 0.75527(13) 0.0272(5) Uani 1 1 d . . . . .
C5 C 0.5823(3) 0.4301(4) 0.76521(18) 0.0435(8) Uani 1 1 d . . . . .
H5A H 0.5120 0.3751 0.7380 0.052 Uiso 1 1 calc R U . . .
H5B H 0.5703 0.4524 0.8094 0.052 Uiso 1 1 calc R U . . .
C6 C 0.6947(3) 0.3272(4) 0.77208(18) 0.0426(7) Uani 1 1 d . . . . .
H6A H 0.7226 0.2830 0.8173 0.051 Uiso 1 1 calc R U . . .
H6B H 0.6794 0.2402 0.7395 0.051 Uiso 1 1 calc R U . . .
C7 C 0.9540(3) 0.6048(4) 0.64444(16) 0.0389(7) Uani 1 1 d . . . . .
H7A H 1.0353 0.5945 0.6715 0.058 Uiso 1 1 calc R U . . .
H7B H 0.9421 0.7101 0.6248 0.058 Uiso 1 1 calc R U . . .
H7C H 0.9384 0.5258 0.6091 0.058 Uiso 1 1 calc R U . . .
C8 C 0.7631(3) 0.6824(4) 0.82618(14) 0.0335(6) Uani 1 1 d . . . . .
H8A H 0.7425 0.7954 0.8215 0.040 Uiso 1 1 calc R U . . .
H8B H 0.7133 0.6320 0.8517 0.040 Uiso 1 1 calc R U . . .
C9 C 0.8930(3) 0.6650(4) 0.86453(15) 0.0429(8) Uani 1 1 d . . . . .
H9A H 0.9431 0.7176 0.8397 0.051 Uiso 1 1 calc R U . . .
H9B H 0.9144 0.5523 0.8686 0.051 Uiso 1 1 calc R U . . .
C10 C 0.5762(3) 0.4564(4) 0.60097(15) 0.0360(7) Uani 1 1 d . . . . .
C11 C 0.5403(3) 0.2980(4) 0.60178(18) 0.0464(8) Uani 1 1 d . . . . .
H11 H 0.4872 0.2683 0.6267 0.056 Uiso 1 1 calc R U . . .
C12 C 0.5842(3) 0.1841(4) 0.56516(19) 0.0507(9) Uani 1 1 d . . . . .
H12 H 0.5623 0.0771 0.5668 0.061 Uiso 1 1 calc R U . . .
C13 C 0.6598(3) 0.2279(5) 0.52642(18) 0.0493(9) Uani 1 1 d . . . . .
C14 C 0.6912(3) 0.3873(5) 0.52400(16) 0.0474(8) Uani 1 1 d . . . . .
H14 H 0.7410 0.4174 0.4971 0.057 Uiso 1 1 calc R U . . .
C15 C 0.6498(3) 0.5034(4) 0.56076(15) 0.0403(7) Uani 1 1 d . . . . .
H15 H 0.6710 0.6105 0.5585 0.048 Uiso 1 1 calc R U . . .
C16 C 0.7076(4) 0.1029(6) 0.4867(2) 0.0747(13) Uani 1 1 d . . . . .
H16A H 0.6422 0.0580 0.4524 0.112 Uiso 1 1 calc R U . . .
H16B H 0.7470 0.0194 0.5167 0.112 Uiso 1 1 calc R U . . .
H16C H 0.7638 0.1520 0.4657 0.112 Uiso 1 1 calc R U . . .

loop_
_atom_site_aniso_label
_atom_site_aniso_U_11
_atom_site_aniso_U_22
_atom_site_aniso_U_33
_atom_site_aniso_U_23
_atom_site_aniso_U_13
_atom_site_aniso_U_12
I1 0.05040(13) 0.01966(10) 0.04600(13) 0.00387(8) 0.01086(9) 0.00175(8)
I2 0.07226(18) 0.06971(17) 0.03197(12) -0.01380(11) 0.01331(11) -0.01937(13)
S1 0.0320(4) 0.0381(4) 0.0405(4) -0.0107(3) 0.0070(3) 0.0047(3)
O1 0.0506(13) 0.0225(10) 0.0537(13) -0.0032(9) 0.0224(11) 0.0042(9)
O2 0.0531(14) 0.0380(12) 0.0442(13) -0.0032(10) 0.0026(11) 0.0115(10)
O3 0.0308(12) 0.0689(17) 0.0625(16) -0.0207(13) 0.0121(11) 0.0041(11)
N1 0.0385(13) 0.0204(11) 0.0319(12) 0.0016(9) 0.0148(10) 0.0002(9)
N2 0.0324(13) 0.0343(13) 0.0356(13) -0.0064(10) 0.0129(11) -0.0026(10)
C1 0.0303(14) 0.0240(13) 0.0302(14) -0.0021(11) 0.0068(11) 0.0013(11)
C2 0.0317(14) 0.0246(13) 0.0258(13) 0.0005(11) 0.0079(11) -0.0010(11)
C3 0.0346(15) 0.0192(12) 0.0251(13) -0.0003(10) 0.0063(11) -0.0019(11)
C4 0.0324(14) 0.0220(12) 0.0282(13) -0.0022(11) 0.0099(11) 0.0001(11)
C5 0.0453(18) 0.0411(17) 0.0500(19) -0.0027(15) 0.0229(16) -0.0113(14)
C6 0.0504(19) 0.0317(16) 0.0511(19) 0.0045(14) 0.0227(16) -0.0064(14)
C7 0.0464(18) 0.0371(16) 0.0386(16) 0.0060(13) 0.0208(14) 0.0045(14)
C8 0.0406(16) 0.0337(15) 0.0297(14) -0.0064(12) 0.0156(13) -0.0006(12)
C9 0.0449(18) 0.054(2) 0.0306(15) -0.0146(14) 0.0114(14) -0.0046(15)
C10 0.0319(15) 0.0386(16) 0.0347(15) -0.0111(13) 0.0038(12) 0.0030(12)
C11 0.0431(19) 0.0468(19) 0.050(2) -0.0121(16) 0.0136(16) -0.0056(15)
C12 0.052(2) 0.0403(18) 0.055(2) -0.0153(16) 0.0056(17) 0.0003(16)
C13 0.0412(19) 0.060(2) 0.0405(18) -0.0199(16) 0.0001(15) 0.0118(16)
C14 0.0398(18) 0.066(2) 0.0361(17) -0.0117(16) 0.0098(14) 0.0038(16)
C15 0.0399(17) 0.0464(18) 0.0311(15) -0.0045(14) 0.0035(13) -0.0018(14)
C16 0.066(3) 0.082(3) 0.074(3) -0.035(2) 0.014(2) 0.021(2)

loop_
_atom_type_symbol
_atom_type_description
_atom_type_scat_dispersion_real
_atom_type_scat_dispersion_imag
_atom_type_scat_source
C C 0.0033 0.0016 'International Tables Vol C Tables 4.2.6.8 and 6.1.1.4'
H H 0.0000 0.0000 'International Tables Vol C Tables 4.2.6.8 and 6.1.1.4'
I I -0.4742 1.8119 'International Tables Vol C Tables 4.2.6.8 and 6.1.1.4'
N N 0.0061 0.0033 'International Tables Vol C Tables 4.2.6.8 and 6.1.1.4'
O O 0.0106 0.0060 'International Tables Vol C Tables 4.2.6.8 and 6.1.1.4'
S S 0.1246 0.1234 'International Tables Vol C Tables 4.2.6.8 and 6.1.1.4'

loop_
_geom_angle_atom_site_label_1
_geom_angle_atom_site_label_2
_geom_angle_atom_site_label_3
_geom_angle
_geom_angle_site_symmetry_1
_geom_angle_site_symmetry_3
_geom_angle_publ_flag
O2 S1 O3 120.05(15) . . ?
O2 S1 N2 106.34(13) . . ?
O3 S1 N2 104.04(14) . . ?
O2 S1 C10 108.57(15) . . ?
O3 S1 C10 107.60(15) . . ?
N2 S1 C10 109.94(13) . . ?
C1 N1 C4 111.3(2) . . ?
C1 N1 C6 125.0(2) . . ?
C4 N1 C6 111.0(2) . . ?
C5 N2 C4 103.5(2) . . ?
C5 N2 S1 115.2(2) . . ?
C4 N2 S1 123.00(18) . . ?
O1 C1 N1 126.1(3) . . ?
O1 C1 C2 127.5(3) . . ?
N1 C1 C2 106.4(2) . . ?
C3 C2 C7 129.8(3) . . ?
C3 C2 C1 108.1(2) . . ?
C7 C2 C1 122.1(2) . . ?
C2 C3 C4 110.9(2) . . ?
C2 C3 I1 124.0(2) . . ?
C4 C3 I1 124.11(18) . . ?
N1 C4 N2 102.7(2) . . ?
N1 C4 C3 101.7(2) . . ?
N2 C4 C3 119.9(2) . . ?
N1 C4 C8 111.8(2) . . ?
N2 C4 C8 106.9(2) . . ?
C3 C4 C8 113.2(2) . . ?
N2 C5 C6 106.4(2) . . ?
N2 C5 H5A 110.5 . . ?
C6 C5 H5A 110.5 . . ?
N2 C5 H5B 110.5 . . ?
C6 C5 H5B 110.5 . . ?
H5A C5 H5B 108.6 . . ?
N1 C6 C5 103.2(2) . . ?
N1 C6 H6A 111.1 . . ?
C5 C6 H6A 111.1 . . ?
N1 C6 H6B 111.1 . . ?
C5 C6 H6B 111.1 . . ?
H6A C6 H6B 109.1 . . ?
C2 C7 H7A 109.5 . . ?
C2 C7 H7B 109.5 . . ?
H7A C7 H7B 109.5 . . ?
C2 C7 H7C 109.5 . . ?
H7A C7 H7C 109.5 . . ?
H7B C7 H7C 109.5 . . ?
C9 C8 C4 112.0(2) . . ?
C9 C8 H8A 109.2 . . ?
C4 C8 H8A 109.2 . . ?
C9 C8 H8B 109.2 . . ?
C4 C8 H8B 109.2 . . ?
H8A C8 H8B 107.9 . . ?
C8 C9 I2 110.7(2) . . ?
C8 C9 H9A 109.5 . . ?
I2 C9 H9A 109.5 . . ?
C8 C9 H9B 109.5 . . ?
I2 C9 H9B 109.5 . . ?
H9A C9 H9B 108.1 . . ?
C11 C10 C15 120.6(3) . . ?
C11 C10 S1 119.7(3) . . ?
C15 C10 S1 119.7(2) . . ?
C10 C11 C12 119.5(3) . . ?
C10 C11 H11 120.2 . . ?
C12 C11 H11 120.2 . . ?
C13 C12 C11 120.6(3) . . ?
C13 C12 H12 119.7 . . ?
C11 C12 H12 119.7 . . ?
C12 C13 C14 119.2(3) . . ?
C12 C13 C16 120.3(4) . . ?
C14 C13 C16 120.4(4) . . ?
C13 C14 C15 121.4(3) . . ?
C13 C14 H14 119.3 . . ?
C15 C14 H14 119.3 . . ?
C14 C15 C10 118.6(3) . . ?
C14 C15 H15 120.7 . . ?
C10 C15 H15 120.7 . . ?
C13 C16 H16A 109.5 . . ?
C13 C16 H16B 109.5 . . ?
H16A C16 H16B 109.5 . . ?
C13 C16 H16C 109.5 . . ?
H16A C16 H16C 109.5 . . ?
H16B C16 H16C 109.5 . . ?

loop_
_geom_bond_atom_site_label_1
_geom_bond_atom_site_label_2
_geom_bond_distance
_geom_bond_site_symmetry_2
_geom_bond_publ_flag
I1 C3 2.079(3) . ?
I2 C9 2.144(3) . ?
S1 O2 1.429(2) . ?
S1 O3 1.431(2) . ?
S1 N2 1.668(3) . ?
S1 C10 1.764(3) . ?
O1 C1 1.217(3) . ?
N1 C1 1.363(4) . ?
N1 C4 1.463(3) . ?
N1 C6 1.464(4) . ?
N2 C5 1.497(4) . ?
N2 C4 1.499(4) . ?
C1 C2 1.495(4) . ?
C2 C3 1.326(4) . ?
C2 C7 1.490(4) . ?
C3 C4 1.513(4) . ?
C4 C8 1.542(4) . ?
C5 C6 1.531(5) . ?
C5 H5A 0.9700 . ?
C5 H5B 0.9700 . ?
C6 H6A 0.9700 . ?
C6 H6B 0.9700 . ?
C7 H7A 0.9600 . ?
C7 H7B 0.9600 . ?
C7 H7C 0.9600 . ?
C8 C9 1.506(4) . ?
C8 H8A 0.9700 . ?
C8 H8B 0.9700 . ?
C9 H9A 0.9700 . ?
C9 H9B 0.9700 . ?
C10 C11 1.385(5) . ?
C10 C15 1.388(4) . ?
C11 C12 1.387(5) . ?
C11 H11 0.9300 . ?
C12 C13 1.376(5) . ?
C12 H12 0.9300 . ?
C13 C14 1.382(5) . ?
C13 C16 1.513(5) . ?
C14 C15 1.386(5) . ?
C14 H14 0.9300 . ?
C15 H15 0.9300 . ?
C16 H16A 0.9600 . ?
C16 H16B 0.9600 . ?
C16 H16C 0.9600 . ?

loop_
_geom_hbond_atom_site_label_D
_geom_hbond_atom_site_label_H
_geom_hbond_atom_site_label_A
_geom_hbond_distance_DH
_geom_hbond_distance_HA
_geom_hbond_distance_DA
_geom_hbond_angle_DHA
_geom_hbond_site_symmetry_A
C9 H9A O1 0.97 2.43 3.353(4) 159.2 2_756
C6 H6B I1 0.97 3.23 4.020(3) 140.3 1_545
C6 H6A O3 0.97 2.58 3.138(4) 116.9 2_646
C9 H9A O1 0.97 2.43 3.353(4) 159.2 2_756
C6 H6B I1 0.97 3.23 4.020(3) 140.3 1_545
C6 H6A O3 0.97 2.58 3.138(4) 116.9 2_646
C6 H6A O3 0.97 2.58 3.138(4) 116.9 2_646
C6 H6B I1 0.97 3.23 4.020(3) 140.3 1_545
C9 H9A O1 0.97 2.43 3.353(4) 159.2 2_756

loop_
_geom_torsion_atom_site_label_1
_geom_torsion_atom_site_label_2
_geom_torsion_atom_site_label_3
_geom_torsion_atom_site_label_4
_geom_torsion
_geom_torsion_site_symmetry_1
_geom_torsion_site_symmetry_2
_geom_torsion_site_symmetry_3
_geom_torsion_site_symmetry_4
_geom_torsion_publ_flag
O2 S1 N2 C5 176.2(2) . . . . ?
O3 S1 N2 C5 48.5(2) . . . . ?
C10 S1 N2 C5 -66.5(2) . . . . ?
O2 S1 N2 C4 -56.0(2) . . . . ?
O3 S1 N2 C4 176.4(2) . . . . ?
C10 S1 N2 C4 61.4(2) . . . . ?
C4 N1 C1 O1 -166.7(3) . . . . ?
C6 N1 C1 O1 -28.9(5) . . . . ?
C4 N1 C1 C2 12.9(3) . . . . ?
C6 N1 C1 C2 150.8(3) . . . . ?
O1 C1 C2 C3 168.5(3) . . . . ?
N1 C1 C2 C3 -11.2(3) . . . . ?
O1 C1 C2 C7 -9.2(5) . . . . ?
N1 C1 C2 C7 171.2(3) . . . . ?
C7 C2 C3 C4 -177.5(3) . . . . ?
C1 C2 C3 C4 5.1(3) . . . . ?
C7 C2 C3 I1 -8.2(4) . . . . ?
C1 C2 C3 I1 174.43(18) . . . . ?
C1 N1 C4 N2 115.0(2) . . . . ?
C6 N1 C4 N2 -29.0(3) . . . . ?
C1 N1 C4 C3 -9.7(3) . . . . ?
C6 N1 C4 C3 -153.6(2) . . . . ?
C1 N1 C4 C8 -130.7(3) . . . . ?
C6 N1 C4 C8 85.3(3) . . . . ?
C5 N2 C4 N1 36.1(3) . . . . ?
S1 N2 C4 N1 -96.6(2) . . . . ?
C5 N2 C4 C3 147.7(2) . . . . ?
S1 N2 C4 C3 15.0(3) . . . . ?
C5 N2 C4 C8 -81.7(3) . . . . ?
S1 N2 C4 C8 145.6(2) . . . . ?
C2 C3 C4 N1 2.3(3) . . . . ?
I1 C3 C4 N1 -167.01(18) . . . . ?
C2 C3 C4 N2 -109.9(3) . . . . ?
I1 C3 C4 N2 80.8(3) . . . . ?
C2 C3 C4 C8 122.4(3) . . . . ?
I1 C3 C4 C8 -47.0(3) . . . . ?
C4 N2 C5 C6 -31.2(3) . . . . ?
S1 N2 C5 C6 105.9(3) . . . . ?
C1 N1 C6 C5 -128.4(3) . . . . ?
C4 N1 C6 C5 9.6(3) . . . . ?
N2 C5 C6 N1 13.7(3) . . . . ?
N1 C4 C8 C9 50.6(3) . . . . ?
N2 C4 C8 C9 162.3(2) . . . . ?
C3 C4 C8 C9 -63.5(3) . . . . ?
C4 C8 C9 I2 -178.81(19) . . . . ?
O2 S1 C10 C11 -166.9(3) . . . . ?
O3 S1 C10 C11 -35.6(3) . . . . ?
N2 S1 C10 C11 77.1(3) . . . . ?
O2 S1 C10 C15 12.1(3) . . . . ?
O3 S1 C10 C15 143.4(3) . . . . ?
N2 S1 C10 C15 -103.9(3) . . . . ?
C15 C10 C11 C12 3.8(5) . . . . ?
S1 C10 C11 C12 -177.2(3) . . . . ?
C10 C11 C12 C13 -2.1(5) . . . . ?
C11 C12 C13 C14 -0.4(5) . . . . ?
C11 C12 C13 C16 179.9(4) . . . . ?
C12 C13 C14 C15 1.3(5) . . . . ?
C16 C13 C14 C15 -179.1(3) . . . . ?
C13 C14 C15 C10 0.4(5) . . . . ?
C11 C10 C15 C14 -3.0(5) . . . . ?
S1 C10 C15 C14 178.0(2) . . . . ?
